data_7052707
loop_
_publ_author_name
'Duffy, Matthew P.'
'Lin, Yuhan'
'Ting, Liow Yu'
'Mathey, Fran\,cois'

_publ_section_title
;
 Intramolecular [4+2] versus [2+2] cycloadditions in P--X--P-linked
 biphospholes (X = O, S)
;
_journal_issue 10
_journal_name_full 'New Journal of Chemistry'
_journal_page_first 2001
_journal_paper_doi 10.1039/c1nj20087a
_journal_volume 35
_journal_year 2011
_chemical_formula_moiety 'C22 H16 O10 P2 S W2'
_chemical_formula_sum 'C22 H16 O10 P2 S W2'
_chemical_formula_weight 902.05
_chemical_name_systematic
;
?
;
_space_group_IT_number 2
_symmetry_cell_setting triclinic
_symmetry_space_group_name_Hall '-P 1'
_symmetry_space_group_name_H-M 'P -1'
_atom_sites_solution_hydrogens geom
_atom_sites_solution_primary direct
_atom_sites_solution_secondary difmap
_audit_creation_method SHELXL-97
_cell_angle_alpha 97.99
_cell_angle_beta 98.7280(10)
_cell_angle_gamma 98.47
_cell_formula_units_Z 2
_cell_length_a 8.34540(10)
_cell_length_b 9.55690(10)
_cell_length_c 17.2960(2)
_cell_measurement_reflns_used 9879
_cell_measurement_temperature 103(2)
_cell_measurement_theta_max 31.05
_cell_measurement_theta_min 2.51
_cell_volume 1330.12(3)
_computing_cell_refinement 'Bruker SAINT'
_computing_data_collection 'Bruker APEX2'
_computing_data_reduction 'Bruker SAINT'
_computing_molecular_graphics 'Bruker SHELXTL'
_computing_publication_material 'Bruker SHELXTL'
_computing_structure_refinement 'SHELXL-97 (Sheldrick, 2008)'
_computing_structure_solution 'SHELXS-97 (Sheldrick, 2008)'
_diffrn_ambient_temperature 103(2)
_diffrn_measured_fraction_theta_full 0.995
_diffrn_measured_fraction_theta_max 0.995
_diffrn_measurement_device_type 'Bruker APEX-II CCD'
_diffrn_measurement_method '\f and \w scans'
_diffrn_radiation_monochromator graphite
_diffrn_radiation_source 'fine-focus sealed tube'
_diffrn_radiation_type MoK\a
_diffrn_radiation_wavelength 0.71073
_diffrn_reflns_av_R_equivalents 0.0313
_diffrn_reflns_av_sigmaI/netI 0.0336
_diffrn_reflns_limit_h_max 12
_diffrn_reflns_limit_h_min -12
_diffrn_reflns_limit_k_max 13
_diffrn_reflns_limit_k_min -13
_diffrn_reflns_limit_l_max 23
_diffrn_reflns_limit_l_min -25
_diffrn_reflns_number 22739
_diffrn_reflns_theta_full 31.08
_diffrn_reflns_theta_max 31.08
_diffrn_reflns_theta_min 2.58
_exptl_absorpt_coefficient_mu 8.892
_exptl_absorpt_correction_T_max 0.4150
_exptl_absorpt_correction_T_min 0.1251
_exptl_absorpt_correction_type multi-scan
_exptl_absorpt_process_details sadabs
_exptl_crystal_colour colourless
_exptl_crystal_density_diffrn 2.252
_exptl_crystal_density_method 'not measured'
_exptl_crystal_description prism
_exptl_crystal_F_000 844
_exptl_crystal_size_max 0.40
_exptl_crystal_size_mid 0.16
_exptl_crystal_size_min 0.12
_refine_diff_density_max 1.209
_refine_diff_density_min -1.433
_refine_diff_density_rms 0.150
_refine_ls_extinction_method none
_refine_ls_goodness_of_fit_ref 1.054
_refine_ls_hydrogen_treatment constr
_refine_ls_matrix_type full
_refine_ls_number_parameters 338
_refine_ls_number_reflns 8467
_refine_ls_number_restraints 0
_refine_ls_restrained_S_all 1.054
_refine_ls_R_factor_all 0.0252
_refine_ls_R_factor_gt 0.0209
_refine_ls_shift/su_max 0.001
_refine_ls_shift/su_mean 0.000
_refine_ls_structure_factor_coef Fsqd
_refine_ls_weighting_details 'calc w=1/[\s^2^(Fo^2^)+(0.0132P)^2^+1.2235P] where P=(Fo^2^+2Fc^2^)/3'
_refine_ls_weighting_scheme calc
_refine_ls_wR_factor_gt 0.0472
_refine_ls_wR_factor_ref 0.0488
_reflns_number_gt 7569
_reflns_number_total 8467
_reflns_threshold_expression >2sigma(I)
_cod_data_source_file c1nj20087a.txt
_cod_data_source_block mat54s
_cod_depositor_comments
;
The following automatic conversions were performed:

'_symmetry_cell_setting' value 'Triclinic' changed to 'triclinic'
according to /home/saulius/struct/CIF-dictionaries/cif_core.dic
dictionary named 'cif_core.dic' version 2.4.1 from 2010-06-29.

Automatic conversion script
Id: cif_fix_values 1715 2011-07-08 13:25:40Z adriana 
;
_cod_original_sg_symbol_H-M P-1
_cod_database_code 7052707

loop_
_symmetry_equiv_pos_as_xyz
'x, y, z'
'-x, -y, -z'

loop_
_atom_site_label
_atom_site_type_symbol
_atom_site_fract_x
_atom_site_fract_y
_atom_site_fract_z
_atom_site_U_iso_or_equiv
_atom_site_adp_type
_atom_site_occupancy
_atom_site_symmetry_multiplicity
_atom_site_calc_flag
_atom_site_refinement_flags
W1 W 0.850678(12) 0.709180(11) 0.440127(6) 0.01301(3) Uani 1 1 d .
W2 W 0.144496(12) 0.282905(11) 0.135950(6) 0.01220(3) Uani 1 1 d .
C1 C 0.9505(3) 0.5533(3) 0.38203(16) 0.0181(5) Uani 1 1 d .
C2 C 0.7339(3) 0.5590(3) 0.49662(17) 0.0200(6) Uani 1 1 d .
C3 C 0.7402(3) 0.8706(3) 0.48838(17) 0.0212(6) Uani 1 1 d .
C4 C 0.9764(3) 0.8442(3) 0.38097(16) 0.0184(5) Uani 1 1 d .
C5 C 1.0417(3) 0.7587(3) 0.53165(17) 0.0204(6) Uani 1 1 d .
C6 C 0.1336(3) 0.2227(3) 0.24463(16) 0.0160(5) Uani 1 1 d .
C7 C 0.3263(4) 0.1650(3) 0.12019(17) 0.0204(6) Uani 1 1 d .
C8 C 0.1683(4) 0.3524(3) 0.03189(18) 0.0261(7) Uani 1 1 d .
C9 C -0.0408(4) 0.3945(3) 0.15250(16) 0.0205(6) Uani 1 1 d .
C10 C -0.0306(3) 0.1179(3) 0.08003(15) 0.0163(5) Uani 1 1 d .
C11 C 0.1395(3) 0.8073(3) 0.15870(17) 0.0196(6) Uani 1 1 d .
H11A H 0.1378 0.8364 0.1065 0.029 Uiso 1 1 calc R
H11B H 0.1601 0.8928 0.1997 0.029 Uiso 1 1 calc R
H11C H 0.0330 0.7494 0.1601 0.029 Uiso 1 1 calc R
C12 C 0.2736(3) 0.7201(3) 0.17376(15) 0.0131(5) Uani 1 1 d .
C13 C 0.2973(3) 0.6591(3) 0.25081(15) 0.0119(4) Uani 1 1 d .
H13 H 0.1916 0.6416 0.2713 0.014 Uiso 1 1 calc R
C14 C 0.4396(3) 0.7478(3) 0.31716(14) 0.0119(5) Uani 1 1 d .
H14 H 0.4011 0.7706 0.3687 0.014 Uiso 1 1 calc R
C15 C 0.5279(3) 0.8808(3) 0.29291(15) 0.0127(5) Uani 1 1 d .
C16 C 0.4860(3) 1.0242(3) 0.32010(17) 0.0179(5) Uani 1 1 d .
H16A H 0.5439 1.0965 0.2944 0.027 Uiso 1 1 calc R
H16B H 0.5196 1.0497 0.3778 0.027 Uiso 1 1 calc R
H16C H 0.3670 1.0204 0.3060 0.027 Uiso 1 1 calc R
C17 C 0.7377(3) 0.9557(3) 0.20759(17) 0.0194(5) Uani 1 1 d .
H17A H 0.7316 1.0538 0.2309 0.029 Uiso 1 1 calc R
H17B H 0.6964 0.9406 0.1504 0.029 Uiso 1 1 calc R
H17C H 0.8523 0.9408 0.2169 0.029 Uiso 1 1 calc R
C18 C 0.6351(3) 0.8516(3) 0.24494(15) 0.0132(5) Uani 1 1 d .
C19 C 0.6452(3) 0.6930(3) 0.22832(15) 0.0126(5) Uani 1 1 d .
H19 H 0.7558 0.6784 0.2166 0.015 Uiso 1 1 calc R
C20 C 0.5027(3) 0.6010(3) 0.16215(15) 0.0136(5) Uani 1 1 d .
H20 H 0.5468 0.5425 0.1203 0.016 Uiso 1 1 calc R
C21 C 0.3817(3) 0.6891(3) 0.12660(15) 0.0139(5) Uani 1 1 d .
C22 C 0.3962(4) 0.7325(3) 0.04747(16) 0.0202(6) Uani 1 1 d .
H22A H 0.3081 0.7857 0.0319 0.030 Uiso 1 1 calc R
H22B H 0.3868 0.6466 0.0077 0.030 Uiso 1 1 calc R
H22C H 0.5032 0.7935 0.0511 0.030 Uiso 1 1 calc R
O1 O 1.0054(3) 0.4696(2) 0.34592(13) 0.0266(5) Uani 1 1 d .
O2 O 0.6750(3) 0.4708(3) 0.52653(13) 0.0296(5) Uani 1 1 d .
O3 O 0.6769(3) 0.9609(3) 0.51192(14) 0.0319(5) Uani 1 1 d .
O4 O 1.0513(3) 0.9131(2) 0.34552(13) 0.0292(5) Uani 1 1 d .
O5 O 1.1503(3) 0.7882(3) 0.58252(14) 0.0328(6) Uani 1 1 d .
O6 O 0.1312(3) 0.1923(2) 0.30554(12) 0.0231(4) Uani 1 1 d .
O7 O 0.4260(3) 0.0985(3) 0.11017(15) 0.0341(6) Uani 1 1 d .
O8 O 0.1871(4) 0.3903(3) -0.02679(14) 0.0482(8) Uani 1 1 d .
O9 O -0.1484(3) 0.4515(3) 0.16209(14) 0.0322(5) Uani 1 1 d .
O10 O -0.1337(2) 0.0262(2) 0.04768(12) 0.0225(4) Uani 1 1 d .
P1 P 0.61948(8) 0.65252(7) 0.32797(4) 0.01209(12) Uani 1 1 d .
P2 P 0.35442(8) 0.48779(7) 0.20792(4) 0.01209(12) Uani 1 1 d .
S1 S 0.50769(8) 0.43689(7) 0.30311(4) 0.01563(12) Uani 1 1 d .

loop_
_atom_site_aniso_label
_atom_site_aniso_U_11
_atom_site_aniso_U_22
_atom_site_aniso_U_33
_atom_site_aniso_U_23
_atom_site_aniso_U_13
_atom_site_aniso_U_12
W1 0.01124(5) 0.01645(5) 0.01027(5) 0.00250(4) -0.00064(4) 0.00127(4)
W2 0.01385(5) 0.01115(5) 0.01021(5) 0.00035(4) -0.00038(4) 0.00153(4)
C1 0.0171(12) 0.0222(14) 0.0158(13) 0.0088(11) 0.0002(10) 0.0035(10)
C2 0.0140(12) 0.0284(15) 0.0162(13) 0.0038(11) -0.0017(10) 0.0038(11)
C3 0.0191(13) 0.0254(15) 0.0161(13) 0.0003(11) -0.0016(10) 0.0025(11)
C4 0.0168(12) 0.0184(13) 0.0167(13) -0.0016(10) -0.0022(10) 0.0018(10)
C5 0.0175(12) 0.0260(15) 0.0175(13) 0.0077(11) 0.0017(10) 0.0009(11)
C6 0.0147(11) 0.0128(12) 0.0201(13) 0.0028(10) 0.0008(10) 0.0030(9)
C7 0.0225(13) 0.0195(14) 0.0161(13) -0.0006(11) 0.0004(11) 0.0004(11)
C8 0.0289(15) 0.0257(16) 0.0167(14) 0.0020(12) -0.0038(12) -0.0085(12)
C9 0.0250(14) 0.0193(14) 0.0145(13) 0.0013(10) -0.0027(11) 0.0034(11)
C10 0.0199(12) 0.0197(13) 0.0105(12) 0.0023(10) 0.0054(10) 0.0049(10)
C11 0.0166(12) 0.0214(14) 0.0204(14) 0.0028(11) -0.0004(10) 0.0071(10)
C12 0.0129(11) 0.0118(11) 0.0132(12) 0.0026(9) -0.0015(9) 0.0010(9)
C13 0.0118(10) 0.0121(11) 0.0121(11) 0.0023(9) 0.0028(9) 0.0024(9)
C14 0.0120(11) 0.0143(12) 0.0090(11) 0.0002(9) 0.0021(9) 0.0017(9)
C15 0.0119(11) 0.0124(11) 0.0120(11) 0.0009(9) -0.0017(9) 0.0018(9)
C16 0.0180(12) 0.0146(12) 0.0205(14) 0.0023(10) 0.0011(10) 0.0037(10)
C17 0.0166(12) 0.0217(14) 0.0218(14) 0.0093(11) 0.0059(10) 0.0015(10)
C18 0.0108(11) 0.0137(12) 0.0144(12) 0.0034(9) 0.0005(9) 0.0007(9)
C19 0.0121(11) 0.0141(12) 0.0124(11) 0.0023(9) 0.0032(9) 0.0037(9)
C20 0.0150(11) 0.0157(12) 0.0109(11) 0.0015(9) 0.0032(9) 0.0048(9)
C21 0.0147(11) 0.0141(12) 0.0113(11) 0.0028(9) -0.0012(9) 0.0004(9)
C22 0.0236(14) 0.0235(14) 0.0150(13) 0.0058(11) 0.0030(11) 0.0065(11)
O1 0.0332(12) 0.0264(12) 0.0249(11) 0.0072(9) 0.0092(9) 0.0131(9)
O2 0.0216(10) 0.0404(14) 0.0296(12) 0.0199(10) 0.0049(9) 0.0009(9)
O3 0.0304(12) 0.0376(14) 0.0260(12) -0.0057(10) 0.0039(10) 0.0121(10)
O4 0.0281(11) 0.0291(12) 0.0287(12) 0.0117(10) 0.0038(9) -0.0055(9)
O5 0.0227(11) 0.0450(15) 0.0245(12) 0.0106(10) -0.0081(9) -0.0062(10)
O6 0.0310(11) 0.0223(11) 0.0184(10) 0.0071(8) 0.0065(9) 0.0067(9)
O7 0.0284(12) 0.0366(14) 0.0367(14) -0.0033(11) 0.0027(10) 0.0156(10)
O8 0.0633(18) 0.0503(18) 0.0187(12) 0.0128(11) -0.0048(12) -0.0241(14)
O9 0.0340(12) 0.0347(13) 0.0314(13) 0.0039(10) 0.0025(10) 0.0218(11)
O10 0.0223(10) 0.0237(11) 0.0168(10) -0.0027(8) 0.0033(8) -0.0051(8)
P1 0.0121(3) 0.0129(3) 0.0106(3) 0.0022(2) -0.0001(2) 0.0019(2)
P2 0.0142(3) 0.0115(3) 0.0097(3) 0.0018(2) -0.0006(2) 0.0020(2)
S1 0.0185(3) 0.0130(3) 0.0140(3) 0.0040(2) -0.0022(2) 0.0019(2)

loop_
_atom_type_symbol
_atom_type_description
_atom_type_scat_dispersion_real
_atom_type_scat_dispersion_imag
_atom_type_scat_source
C C 0.0033 0.0016 'International Tables Vol C Tables 4.2.6.8 and 6.1.1.4'
H H 0.0000 0.0000 'International Tables Vol C Tables 4.2.6.8 and 6.1.1.4'
O O 0.0106 0.0060 'International Tables Vol C Tables 4.2.6.8 and 6.1.1.4'
P P 0.1023 0.0942 'International Tables Vol C Tables 4.2.6.8 and 6.1.1.4'
S S 0.1246 0.1234 'International Tables Vol C Tables 4.2.6.8 and 6.1.1.4'
W W -0.8490 6.8722 'International Tables Vol C Tables 4.2.6.8 and 6.1.1.4'

loop_
_geom_angle_atom_site_label_1
_geom_angle_atom_site_label_2
_geom_angle_atom_site_label_3
_geom_angle
C5 W1 C4 89.07(11)
C5 W1 C1 93.36(11)
C4 W1 C1 85.70(11)
C5 W1 C3 91.25(12)
C4 W1 C3 91.37(12)
C1 W1 C3 174.49(11)
C5 W1 C2 90.44(11)
C4 W1 C2 175.13(11)
C1 W1 C2 89.48(11)
C3 W1 C2 93.49(12)
C5 W1 P1 179.08(9)
C4 W1 P1 90.08(8)
C1 W1 P1 86.95(8)
C3 W1 P1 88.40(8)
C2 W1 P1 90.43(8)
C10 W2 C8 91.16(11)
C10 W2 C9 86.99(11)
C8 W2 C9 92.56(13)
C10 W2 C7 91.63(11)
C8 W2 C7 88.70(13)
C9 W2 C7 178.15(12)
C10 W2 C6 92.57(11)
C8 W2 C6 176.23(11)
C9 W2 C6 88.11(11)
C7 W2 C6 90.72(11)
C10 W2 P2 178.17(8)
C8 W2 P2 90.06(8)
C9 W2 P2 91.60(8)
C7 W2 P2 89.76(8)
C6 W2 P2 86.22(8)
O1 C1 W1 176.2(2)
O2 C2 W1 176.1(3)
O3 C3 W1 177.1(3)
O4 C4 W1 175.6(3)
O5 C5 W1 178.9(3)
O6 C6 W2 178.1(2)
O7 C7 W2 178.8(3)
O8 C8 W2 177.6(3)
O9 C9 W2 177.0(3)
O10 C10 W2 178.1(2)
C12 C11 H11A 109.5
C12 C11 H11B 109.5
H11A C11 H11B 109.5
C12 C11 H11C 109.5
H11A C11 H11C 109.5
H11B C11 H11C 109.5
C21 C12 C11 127.3(2)
C21 C12 C13 113.6(2)
C11 C12 C13 119.1(2)
C12 C13 C14 114.9(2)
C12 C13 P2 96.45(16)
C14 C13 P2 111.03(16)
C12 C13 H13 111.2
C14 C13 H13 111.2
P2 C13 H13 111.2
C15 C14 C13 113.5(2)
C15 C14 P1 96.59(16)
C13 C14 P1 110.46(17)
C15 C14 H14 111.8
C13 C14 H14 111.8
P1 C14 H14 111.8
C18 C15 C16 127.2(2)
C18 C15 C14 113.0(2)
C16 C15 C14 119.8(2)
C15 C16 H16A 109.5
C15 C16 H16B 109.5
H16A C16 H16B 109.5
C15 C16 H16C 109.5
H16A C16 H16C 109.5
H16B C16 H16C 109.5
C18 C17 H17A 109.5
C18 C17 H17B 109.5
H17A C17 H17B 109.5
C18 C17 H17C 109.5
H17A C17 H17C 109.5
H17B C17 H17C 109.5
C15 C18 C17 127.2(2)
C15 C18 C19 113.2(2)
C17 C18 C19 119.6(2)
C18 C19 C20 114.4(2)
C18 C19 P1 97.05(16)
C20 C19 P1 111.01(17)
C18 C19 H19 111.2
C20 C19 H19 111.2
P1 C19 H19 111.2
C21 C20 C19 113.4(2)
C21 C20 P2 96.76(16)
C19 C20 P2 110.27(17)
C21 C20 H20 111.9
C19 C20 H20 111.9
P2 C20 H20 111.9
C12 C21 C22 128.2(2)
C12 C21 C20 112.7(2)
C22 C21 C20 119.2(2)
C21 C22 H22A 109.5
C21 C22 H22B 109.5
H22A C22 H22B 109.5
C21 C22 H22C 109.5
H22A C22 H22C 109.5
H22B C22 H22C 109.5
C19 P1 C14 85.84(11)
C19 P1 S1 102.50(9)
C14 P1 S1 102.60(8)
C19 P1 W1 121.47(8)
C14 P1 W1 125.12(8)
S1 P1 W1 114.14(3)
C13 P2 C20 85.97(11)
C13 P2 S1 103.06(8)
C20 P2 S1 102.16(8)
C13 P2 W2 121.75(8)
C20 P2 W2 125.47(8)
S1 P2 W2 113.46(3)
P2 S1 P1 87.61(3)

loop_
_geom_bond_atom_site_label_1
_geom_bond_atom_site_label_2
_geom_bond_distance
W1 C5 2.019(3)
W1 C4 2.026(3)
W1 C1 2.031(3)
W1 C3 2.055(3)
W1 C2 2.057(3)
W1 P1 2.4583(6)
W2 C10 2.006(3)
W2 C8 2.030(3)
W2 C9 2.036(3)
W2 C7 2.047(3)
W2 C6 2.052(3)
W2 P2 2.4703(7)
C1 O1 1.138(3)
C2 O2 1.139(4)
C3 O3 1.136(4)
C4 O4 1.143(4)
C5 O5 1.135(3)
C6 O6 1.133(3)
C7 O7 1.138(4)
C8 O8 1.149(4)
C9 O9 1.138(3)
C10 O10 1.147(3)
C11 C12 1.504(3)
C11 H11A 0.9800
C11 H11B 0.9800
C11 H11C 0.9800
C12 C21 1.342(4)
C12 C13 1.525(3)
C13 C14 1.570(3)
C13 P2 1.859(3)
C13 H13 1.0000
C14 C15 1.517(4)
C14 P1 1.866(2)
C14 H14 1.0000
C15 C18 1.342(4)
C15 C16 1.494(4)
C16 H16A 0.9800
C16 H16B 0.9800
C16 H16C 0.9800
C17 C18 1.495(4)
C17 H17A 0.9800
C17 H17B 0.9800
C17 H17C 0.9800
C18 C19 1.520(4)
C19 C20 1.580(4)
C19 P1 1.855(3)
C19 H19 1.0000
C20 C21 1.521(3)
C20 P2 1.863(3)
C20 H20 1.0000
C21 C22 1.501(4)
C22 H22A 0.9800
C22 H22B 0.9800
C22 H22C 0.9800
P1 S1 2.0897(9)
P2 S1 2.0857(9)
